data_7013368
loop_
_publ_author_name
'Malik, K. M. Abdul'
'Newman, Paul D.'

_publ_section_title
;
 Ligand ambivalence in pallada(platina)cyclic complexes of a rigid
 phosphine
;
_journal_issue 18
_journal_name_full 'Dalton Transactions'
_journal_page_first 3516
_journal_paper_doi 10.1039/b307070k
_journal_year 2003
_chemical_formula_moiety 'C52 H72 Cl2 O2 P2 Pt2, 0.5(C3H6O)'
_chemical_formula_sum 'C53.5 H75 Cl2 O2.5 P2 Pt2'
_chemical_formula_weight 1281.16
_chemical_name_systematic
;
?
;
_space_group_IT_number 4
_symmetry_cell_setting monoclinic
_symmetry_space_group_name_Hall 'P 2yb'
_symmetry_space_group_name_H-M 'P 1 21 1'
_atom_sites_solution_hydrogens geom
_atom_sites_solution_primary direct
_atom_sites_solution_secondary difmap
_audit_creation_method SHELXL-97
_cell_angle_alpha 90.00
_cell_angle_beta 101.0500(11)
_cell_angle_gamma 90.00
_cell_formula_units_Z 2
_cell_length_a 10.3287(2)
_cell_length_b 22.5278(5)
_cell_length_c 12.4452(3)
_cell_measurement_reflns_used 'all obs. reflections'
_cell_measurement_temperature 150(2)
_cell_measurement_theta_max 26.02
_cell_measurement_theta_min 2.97
_cell_volume 2842.10(11)
_computing_cell_refinement 'HKL Scalepack (Otwinowski & Minor, 1997)'
_computing_data_collection 'COLLECT (Hooft, 1998)'
_computing_data_reduction 'DENZO & Scalepack (Otwinowski & Minor, 1997)'
_computing_molecular_graphics 'ORTEP-3 for Windows (Farrugia, 1997)'
_computing_structure_refinement 'SHELXL-97 (Sheldrick, 1997)'
_computing_structure_solution 'SHELXS-96 (Sheldrick, 1990)'
_diffrn_ambient_temperature 150(2)
_diffrn_measured_fraction_theta_full 0.954
_diffrn_measured_fraction_theta_max 0.954
_diffrn_measurement_device_type 'Bruker Nonius kappa CCD area detector'
_diffrn_measurement_method 'phi & omega scan to fill Ewald sphere'
_diffrn_radiation_monochromator graphite
_diffrn_radiation_source 'fine-focus sealed tube'
_diffrn_radiation_type MoK\a
_diffrn_radiation_wavelength 0.71073
_diffrn_reflns_av_R_equivalents 0.0501
_diffrn_reflns_av_sigmaI/netI 0.0848
_diffrn_reflns_limit_h_max 12
_diffrn_reflns_limit_h_min -12
_diffrn_reflns_limit_k_max 27
_diffrn_reflns_limit_k_min -23
_diffrn_reflns_limit_l_max 15
_diffrn_reflns_limit_l_min -14
_diffrn_reflns_number 11276
_diffrn_reflns_theta_full 26.02
_diffrn_reflns_theta_max 26.02
_diffrn_reflns_theta_min 2.97
_exptl_absorpt_coefficient_mu 5.103
_exptl_absorpt_correction_T_max 0.579
_exptl_absorpt_correction_T_min 0.181
_exptl_absorpt_correction_type multi-scan
_exptl_absorpt_process_details 'SORTAV (Blessing, 1995)'
_exptl_crystal_colour colorless
_exptl_crystal_density_diffrn 1.497
_exptl_crystal_density_method 'not measured'
_exptl_crystal_description needle-like
_exptl_crystal_F_000 1272
_exptl_crystal_size_max 0.18
_exptl_crystal_size_mid 0.06
_exptl_crystal_size_min 0.04
_refine_diff_density_max 2.740
_refine_diff_density_min -1.911
_refine_diff_density_rms 0.254
_refine_ls_abs_structure_details 'Flack H D (1983), Acta Cryst. A39, 876-881'
_refine_ls_abs_structure_Flack -0.006(12)
_refine_ls_extinction_method none
_refine_ls_goodness_of_fit_ref 1.076
_refine_ls_hydrogen_treatment 'calculated positions, riding model'
_refine_ls_matrix_type full
_refine_ls_number_parameters 591
_refine_ls_number_reflns 7768
_refine_ls_number_restraints 39
_refine_ls_restrained_S_all 1.074
_refine_ls_R_factor_all 0.0542
_refine_ls_R_factor_gt 0.0494
_refine_ls_shift/su_max 0.000
_refine_ls_shift/su_mean 0.000
_refine_ls_structure_factor_coef Fsqd
_refine_ls_weighting_details 'calc w=1/[\s^2^(Fo^2^)+(0.0958P)^2^+0.0000P] where P=(Fo^2^+2Fc^2^)/3'
_refine_ls_weighting_scheme calc
_refine_ls_wR_factor_gt 0.1330
_refine_ls_wR_factor_ref 0.1513
_reflns_number_gt 7217
_reflns_number_total 7768
_reflns_threshold_expression >2sigma(I)
_cod_data_source_file b307070k.txt
_cod_data_source_block compound_8
_cod_depositor_comments
;
The following automatic conversions were performed:
'_symmetry_cell_setting' value 'Monoclinic' changed to 'monoclinic'
according to '/home/saulius/struct/CIF-dictionaries/cif_core.dic'
dictionary named 'cif_core.dic' version 2.4.1 from 2010-06-29.

Automatic conversion script
Id: cif_fix_enum 1527 2010-12-29 10:47:43Z saulius 
;
_cod_original_sg_symbol_H-M P2(1)
_cod_original_formula_sum 'C53.50 H75 Cl2 O2.50 P2 Pt2'
_cod_database_code 7013368

loop_
_symmetry_equiv_pos_as_xyz
'x, y, z'
'-x, y+1/2, -z'

loop_
_atom_site_label
_atom_site_type_symbol
_atom_site_fract_x
_atom_site_fract_y
_atom_site_fract_z
_atom_site_U_iso_or_equiv
_atom_site_adp_type
_atom_site_occupancy
_atom_site_symmetry_multiplicity
_atom_site_calc_flag
_atom_site_refinement_flags
_atom_site_disorder_assembly
_atom_site_disorder_group
Pt1 Pt 0.20091(5) 0.20682(2) 0.29592(4) 0.01942(15) Uani 1 1 d . . .
Pt2 Pt 0.34163(5) 0.29111(2) 0.15177(4) 0.01911(15) Uani 1 1 d . . .
P1 P 0.2680(3) 0.18123(15) 0.4666(3) 0.0184(7) Uani 1 1 d . . .
P2 P 0.3005(4) 0.38511(16) 0.1208(3) 0.0203(7) Uani 1 1 d . . .
Cl1 Cl 0.1121(3) 0.24950(16) 0.1199(3) 0.0274(8) Uani 1 1 d . . .
Cl2 Cl 0.4063(3) 0.19330(14) 0.2186(3) 0.0241(8) Uani 1 1 d . . .
O1 O 0.1118(9) 0.0745(4) 0.4597(8) 0.025(2) Uani 1 1 d . . .
O2 O 0.4137(10) 0.3929(4) -0.0713(8) 0.024(2) Uani 1 1 d . . .
C1 C 0.0196(12) 0.2131(6) 0.3424(10) 0.020(3) Uani 1 1 d U . .
H1 H -0.0337 0.2447 0.2979 0.024 Uiso 1 1 calc R . .
C2 C 0.0215(14) 0.2248(6) 0.4641(12) 0.026(3) Uani 1 1 d . . .
H2 H 0.0371 0.2670 0.4880 0.031 Uiso 1 1 calc R . .
C3 C 0.1195(13) 0.1797(6) 0.5256(11) 0.021(3) Uani 1 1 d . . .
H3 H 0.1419 0.1904 0.6049 0.025 Uiso 1 1 calc R . .
C4 C 0.0435(13) 0.1205(6) 0.5113(13) 0.027(3) Uani 1 1 d . . .
H4 H 0.0257 0.1063 0.5832 0.032 Uiso 1 1 calc R . .
C5 C -0.0867(15) 0.1360(6) 0.4328(12) 0.027(3) Uani 1 1 d . . .
C6 C -0.0489(17) 0.1524(7) 0.3143(13) 0.036(4) Uani 1 1 d . . .
H6A H 0.0120 0.1228 0.2924 0.043 Uiso 1 1 calc R . .
H6B H -0.1284 0.1560 0.2560 0.043 Uiso 1 1 calc R . .
C7 C -0.1105(16) 0.1991(8) 0.4769(15) 0.038(4) Uani 1 1 d . . .
C8 C -0.1344(16) 0.1978(9) 0.5958(15) 0.044(4) Uani 1 1 d . . .
H8A H -0.1517 0.2382 0.6187 0.065 Uiso 1 1 calc R . .
H8B H -0.0562 0.1819 0.6444 0.065 Uiso 1 1 calc R . .
H8C H -0.2107 0.1725 0.5995 0.065 Uiso 1 1 calc R . .
C9 C -0.2363(16) 0.2309(8) 0.4083(15) 0.041(4) Uani 1 1 d . . .
H9A H -0.3159 0.2091 0.4169 0.061 Uiso 1 1 calc R . .
H9B H -0.2297 0.2316 0.3308 0.061 Uiso 1 1 calc R . .
H9C H -0.2413 0.2716 0.4347 0.061 Uiso 1 1 calc R . .
C10 C -0.1956(15) 0.0893(7) 0.4245(14) 0.036(4) Uani 1 1 d . . .
H10A H -0.2691 0.1001 0.3656 0.054 Uiso 1 1 calc R . .
H10B H -0.2266 0.0873 0.4941 0.054 Uiso 1 1 calc R . .
H10C H -0.1606 0.0505 0.4086 0.054 Uiso 1 1 calc R . .
C11 C 0.3422(15) 0.1107(7) 0.5133(13) 0.031(4) Uani 1 1 d . . .
H11 H 0.3915 0.1182 0.5894 0.038 Uiso 1 1 calc R . .
C12 C 0.2387(14) 0.0619(6) 0.5256(12) 0.024(3) Uani 1 1 d . . .
H12 H 0.2315 0.0575 0.6042 0.029 Uiso 1 1 calc R . .
C13 C 0.3019(14) 0.0065(6) 0.4863(13) 0.025(3) Uani 1 1 d . . .
C14 C 0.4259(16) -0.0052(7) 0.5708(15) 0.033(4) Uani 1 1 d . . .
H14A H 0.4582 -0.0462 0.5645 0.039 Uiso 1 1 calc R . .
H14B H 0.4100 0.0010 0.6459 0.039 Uiso 1 1 calc R . .
C15 C 0.5274(14) 0.0420(8) 0.5414(15) 0.036(4) Uani 1 1 d . . .
H15A H 0.5652 0.0666 0.6057 0.044 Uiso 1 1 calc R . .
H15B H 0.5998 0.0226 0.5128 0.044 Uiso 1 1 calc R . .
C16 C 0.4418(13) 0.0784(6) 0.4546(12) 0.023(3) Uani 1 1 d . . .
H16 H 0.4912 0.1051 0.4125 0.027 Uiso 1 1 calc R . .
C17 C 0.3584(16) 0.0316(6) 0.3861(13) 0.031(4) Uani 1 1 d . . .
C18 C 0.2583(17) 0.0519(7) 0.2864(12) 0.035(4) Uani 1 1 d . . .
H18A H 0.3049 0.0687 0.2318 0.052 Uiso 1 1 calc R . .
H18B H 0.2006 0.0822 0.3086 0.052 Uiso 1 1 calc R . .
H18C H 0.2052 0.0179 0.2547 0.052 Uiso 1 1 calc R . .
C19 C 0.4470(18) -0.0151(7) 0.3383(15) 0.043(4) Uani 1 1 d . . .
H19A H 0.3902 -0.0443 0.2935 0.064 Uiso 1 1 calc R . .
H19B H 0.5047 -0.0355 0.3988 0.064 Uiso 1 1 calc R . .
H19C H 0.5008 0.0054 0.2931 0.064 Uiso 1 1 calc R . .
C20 C 0.2116(15) -0.0476(6) 0.4631(14) 0.034(4) Uani 1 1 d . . .
H20A H 0.1633 -0.0529 0.5229 0.050 Uiso 1 1 calc R . .
H20B H 0.2649 -0.0831 0.4572 0.050 Uiso 1 1 calc R . .
H20C H 0.1488 -0.0416 0.3942 0.050 Uiso 1 1 calc R . .
C21 C 0.3815(14) 0.2351(6) 0.5422(11) 0.019(3) Uani 1 1 d . . .
C22 C 0.417(2) 0.2329(8) 0.6569(15) 0.047(5) Uani 1 1 d . . .
H22 H 0.3745 0.2053 0.6966 0.057 Uiso 1 1 calc R . .
C23 C 0.5134(16) 0.2710(7) 0.7131(13) 0.035(4) Uani 1 1 d . . .
H23 H 0.5402 0.2684 0.7903 0.042 Uiso 1 1 calc R . .
C24 C 0.5693(16) 0.3125(7) 0.6543(15) 0.038(4) Uani 1 1 d . . .
H24 H 0.6331 0.3392 0.6924 0.045 Uiso 1 1 calc R . .
C25 C 0.5350(15) 0.3163(7) 0.5418(12) 0.027(3) Uani 1 1 d . . .
H25 H 0.5754 0.3449 0.5027 0.033 Uiso 1 1 calc R . .
C26 C 0.4385(14) 0.2769(6) 0.4860(11) 0.026(3) Uani 1 1 d . . .
H26 H 0.4130 0.2793 0.4086 0.031 Uiso 1 1 calc R . .
C27 C 0.5338(13) 0.3178(6) 0.1683(11) 0.021(3) Uani 1 1 d . . .
H27 H 0.5893 0.2912 0.2229 0.025 Uiso 1 1 calc R . .
C28 C 0.5634(13) 0.3820(7) 0.2042(11) 0.024(3) Uani 1 1 d . . .
H28 H 0.5702 0.3896 0.2843 0.029 Uiso 1 1 calc R . .
C29 C 0.4634(13) 0.4206(6) 0.1288(10) 0.017(3) Uani 1 1 d U . .
H29 H 0.4638 0.4624 0.1557 0.020 Uiso 1 1 calc R . .
C30 C 0.5084(15) 0.4167(6) 0.0152(11) 0.022(3) Uani 1 1 d . . .
H30 H 0.5348 0.4571 -0.0059 0.027 Uiso 1 1 calc R . .
C31 C 0.6311(14) 0.3766(6) 0.0388(10) 0.021(3) Uani 1 1 d . . .
C32 C 0.5826(14) 0.3126(6) 0.0595(13) 0.026(3) Uani 1 1 d . . .
H32A H 0.5102 0.3002 -0.0004 0.032 Uiso 1 1 calc R . .
H32B H 0.6556 0.2836 0.0655 0.032 Uiso 1 1 calc R . .
C33 C 0.6950(13) 0.3960(6) 0.1571(12) 0.023(3) Uani 1 1 d . . .
C34 C 0.8114(13) 0.3573(7) 0.2103(12) 0.027(3) Uani 1 1 d . . .
H34A H 0.7833 0.3157 0.2093 0.040 Uiso 1 1 calc R . .
H34B H 0.8424 0.3701 0.2861 0.040 Uiso 1 1 calc R . .
H34C H 0.8832 0.3613 0.1694 0.040 Uiso 1 1 calc R . .
C35 C 0.7404(16) 0.4595(7) 0.1717(15) 0.037(4) Uani 1 1 d . . .
H35A H 0.7606 0.4692 0.2498 0.056 Uiso 1 1 calc R . .
H35B H 0.6704 0.4858 0.1344 0.056 Uiso 1 1 calc R . .
H35C H 0.8196 0.4649 0.1402 0.056 Uiso 1 1 calc R . .
C36 C 0.7131(16) 0.3807(8) -0.0468(13) 0.032(4) Uani 1 1 d . . .
H36A H 0.7505 0.4207 -0.0465 0.048 Uiso 1 1 calc R . .
H36B H 0.6582 0.3726 -0.1187 0.048 Uiso 1 1 calc R . .
H36C H 0.7847 0.3515 -0.0317 0.048 Uiso 1 1 calc R . .
C37 C 0.2092(14) 0.4186(6) -0.0023(12) 0.024(3) Uani 1 1 d . . .
H37 H 0.1827 0.4591 0.0184 0.028 Uiso 1 1 calc R . .
C38 C 0.2963(14) 0.4276(7) -0.0914(11) 0.024(3) Uani 1 1 d . . .
H38 H 0.3201 0.4705 -0.0946 0.029 Uiso 1 1 calc R . .
C39 C 0.2035(13) 0.4098(7) -0.1999(11) 0.024(3) Uani 1 1 d . . .
C40 C 0.0914(14) 0.4588(8) -0.2128(12) 0.032(4) Uani 1 1 d . . .
H40A H 0.0393 0.4588 -0.2883 0.038 Uiso 1 1 calc R . .
H40B H 0.1304 0.4987 -0.1964 0.038 Uiso 1 1 calc R . .
C41 C 0.0009(15) 0.4416(7) -0.1276(15) 0.037(4) Uani 1 1 d . . .
H41A H -0.0055 0.4744 -0.0757 0.044 Uiso 1 1 calc R . .
H41B H -0.0887 0.4294 -0.1645 0.044 Uiso 1 1 calc R . .
C42 C 0.0818(13) 0.3889(6) -0.0710(11) 0.021(3) Uani 1 1 d . . .
H42 H 0.0325 0.3636 -0.0265 0.025 Uiso 1 1 calc R . .
C43 C 0.1246(15) 0.3558(7) -0.1657(13) 0.029(3) Uani 1 1 d . . .
C44 C 0.2087(18) 0.2995(7) -0.1327(11) 0.036(4) Uani 1 1 d . . .
H44A H 0.2599 0.3043 -0.0583 0.053 Uiso 1 1 calc R . .
H44B H 0.2688 0.2935 -0.1838 0.053 Uiso 1 1 calc R . .
H44C H 0.1505 0.2649 -0.1350 0.053 Uiso 1 1 calc R . .
C45 C 0.0104(17) 0.3351(9) -0.2545(15) 0.048(5) Uani 1 1 d . . .
H45A H -0.0568 0.3160 -0.2203 0.072 Uiso 1 1 calc R . .
H45B H 0.0430 0.3066 -0.3026 0.072 Uiso 1 1 calc R . .
H45C H -0.0283 0.3694 -0.2975 0.072 Uiso 1 1 calc R . .
C46 C 0.2700(19) 0.4030(10) -0.3014(13) 0.048(5) Uani 1 1 d . . .
H46A H 0.2027 0.3936 -0.3661 0.071 Uiso 1 1 calc R . .
H46B H 0.3351 0.3709 -0.2884 0.071 Uiso 1 1 calc R . .
H46C H 0.3141 0.4402 -0.3138 0.071 Uiso 1 1 calc R . .
C47 C 0.2248(13) 0.4181(6) 0.2271(12) 0.021(3) Uani 1 1 d . . .
C48 C 0.1864(14) 0.3821(7) 0.3034(11) 0.026(4) Uani 1 1 d . . .
H48 H 0.2027 0.3406 0.3030 0.031 Uiso 1 1 calc R . .
C49 C 0.1194(16) 0.4082(8) 0.3862(12) 0.032(4) Uani 1 1 d . . .
H49 H 0.0948 0.3840 0.4416 0.039 Uiso 1 1 calc R . .
C50 C 0.0931(15) 0.4672(8) 0.3827(13) 0.037(4) Uani 1 1 d . . .
H50 H 0.0457 0.4843 0.4332 0.045 Uiso 1 1 calc R . .
C51 C 0.1350(15) 0.5017(7) 0.3063(14) 0.031(4) Uani 1 1 d . . .
H51 H 0.1187 0.5432 0.3074 0.037 Uiso 1 1 calc R . .
C52 C 0.1989(16) 0.4803(7) 0.2283(13) 0.031(4) Uani 1 1 d . . .
H52 H 0.2256 0.5061 0.1762 0.037 Uiso 1 1 calc R . .
O01 O 0.174(3) 0.1248(16) 0.780(3) 0.071(9) Uani 0.50 1 d PU . .
C01 C 0.367(3) 0.135(2) 0.933(4) 0.063(11) Uani 0.50 1 d PDU . .
H01A H 0.4256 0.1128 0.8951 0.094 Uiso 0.50 1 calc PR . .
H01B H 0.3858 0.1253 1.0112 0.094 Uiso 0.50 1 calc PR . .
H01C H 0.3811 0.1779 0.9242 0.094 Uiso 0.50 1 calc PR . .
C02 C 0.224(3) 0.120(2) 0.885(4) 0.077(14) Uani 0.50 1 d PDU . .
C03 C 0.124(6) 0.104(3) 0.955(5) 0.13(2) Uani 0.50 1 d PDU . .
H03A H 0.0372 0.0987 0.9081 0.194 Uiso 0.50 1 calc PR . .
H03B H 0.1191 0.1366 1.0070 0.194 Uiso 0.50 1 calc PR . .
H03C H 0.1508 0.0676 0.9954 0.194 Uiso 0.50 1 calc PR . .

loop_
_atom_site_aniso_label
_atom_site_aniso_U_11
_atom_site_aniso_U_22
_atom_site_aniso_U_33
_atom_site_aniso_U_23
_atom_site_aniso_U_13
_atom_site_aniso_U_12
Pt1 0.0206(3) 0.0131(3) 0.0253(3) 0.0034(2) 0.0060(2) -0.0007(2)
Pt2 0.0212(3) 0.0152(3) 0.0213(3) 0.0015(2) 0.0050(2) -0.0002(2)
P1 0.0188(17) 0.0138(16) 0.0232(18) -0.0019(14) 0.0050(14) 0.0025(15)
P2 0.0213(18) 0.0177(18) 0.0204(17) 0.0012(14) 0.0002(14) -0.0007(15)
Cl1 0.0266(18) 0.0260(19) 0.0287(18) 0.0082(15) 0.0031(15) -0.0054(16)
Cl2 0.0262(18) 0.0168(18) 0.0326(18) 0.0055(14) 0.0140(15) 0.0013(14)
O1 0.028(5) 0.016(5) 0.028(5) 0.003(4) -0.002(4) 0.002(4)
O2 0.028(5) 0.020(5) 0.027(5) 0.007(4) 0.010(4) -0.002(4)
C1 0.019(4) 0.019(4) 0.024(4) -0.004(3) 0.006(3) 0.007(3)
C2 0.028(8) 0.021(8) 0.031(8) 0.000(6) 0.014(6) -0.009(6)
C3 0.020(7) 0.020(7) 0.022(7) 0.002(6) 0.005(6) -0.002(6)
C4 0.019(7) 0.011(7) 0.053(10) 0.000(7) 0.012(7) 0.003(6)
C5 0.030(8) 0.020(8) 0.031(8) 0.000(6) 0.004(6) 0.000(6)
C6 0.042(10) 0.021(8) 0.037(9) 0.004(7) -0.007(7) -0.005(7)
C7 0.025(8) 0.035(10) 0.063(11) 0.015(9) 0.026(8) 0.005(7)
C8 0.031(9) 0.046(11) 0.055(11) -0.003(9) 0.013(8) -0.004(8)
C9 0.034(9) 0.040(9) 0.055(11) 0.019(8) 0.025(8) 0.011(8)
C10 0.030(9) 0.025(8) 0.052(10) -0.012(8) 0.006(8) -0.005(7)
C11 0.025(8) 0.022(8) 0.039(9) 0.016(7) -0.014(7) -0.010(6)
C12 0.026(8) 0.007(6) 0.036(8) 0.004(6) -0.001(6) -0.001(6)
C13 0.016(7) 0.020(7) 0.040(9) 0.010(6) 0.002(6) 0.002(6)
C14 0.037(9) 0.015(7) 0.048(9) 0.012(6) 0.013(7) 0.011(6)
C15 0.020(8) 0.031(9) 0.056(11) 0.007(8) 0.003(7) 0.006(7)
C16 0.020(7) 0.016(7) 0.037(8) 0.012(6) 0.020(6) 0.003(6)
C17 0.042(9) 0.010(7) 0.046(9) -0.013(7) 0.025(8) 0.001(7)
C18 0.048(10) 0.026(9) 0.035(9) 0.011(7) 0.022(8) -0.008(8)
C19 0.054(11) 0.026(9) 0.044(10) -0.002(8) 0.000(8) 0.025(8)
C20 0.029(8) 0.016(7) 0.053(10) 0.012(7) 0.002(7) 0.003(7)
C21 0.025(7) 0.016(6) 0.021(7) -0.008(5) 0.014(6) -0.004(6)
C22 0.068(13) 0.033(9) 0.040(10) -0.003(8) 0.010(9) -0.024(9)
C23 0.053(11) 0.022(8) 0.035(9) -0.010(6) 0.022(8) -0.012(7)
C24 0.037(9) 0.024(8) 0.054(11) -0.020(7) 0.013(8) -0.014(7)
C25 0.036(9) 0.026(8) 0.027(8) -0.007(6) 0.022(7) 0.001(7)
C26 0.028(8) 0.033(9) 0.022(7) -0.002(6) 0.017(6) -0.015(6)
C27 0.018(7) 0.015(6) 0.029(7) -0.014(6) 0.001(6) 0.010(6)
C28 0.019(7) 0.031(8) 0.021(7) 0.005(6) 0.002(5) -0.019(6)
C29 0.015(4) 0.017(4) 0.018(4) -0.001(3) 0.005(3) -0.003(3)
C30 0.034(8) 0.017(7) 0.018(7) 0.008(6) 0.008(6) 0.001(6)
C31 0.032(8) 0.016(7) 0.013(6) 0.004(6) 0.000(6) -0.007(6)
C32 0.016(7) 0.024(8) 0.038(8) -0.011(6) 0.003(6) 0.011(6)
C33 0.012(7) 0.022(7) 0.033(8) -0.017(6) 0.000(6) 0.011(6)
C34 0.014(7) 0.032(9) 0.030(8) 0.006(6) -0.007(6) -0.008(6)
C35 0.034(9) 0.023(8) 0.051(10) 0.005(7) -0.001(8) -0.020(7)
C36 0.034(9) 0.033(9) 0.036(9) 0.006(7) 0.021(7) 0.000(8)
C37 0.018(7) 0.016(7) 0.039(8) 0.003(6) 0.012(6) 0.001(6)
C38 0.024(8) 0.024(8) 0.024(7) 0.017(6) 0.003(6) -0.004(6)
C39 0.019(8) 0.028(8) 0.029(8) 0.023(6) 0.013(6) 0.000(6)
C40 0.019(7) 0.049(10) 0.025(8) 0.017(7) -0.001(6) -0.007(7)
C41 0.019(8) 0.027(9) 0.059(11) 0.020(8) -0.006(7) -0.002(7)
C42 0.017(7) 0.026(8) 0.022(7) 0.010(6) 0.010(6) 0.011(6)
C43 0.023(8) 0.026(8) 0.037(9) 0.002(7) 0.002(6) 0.007(7)
C44 0.064(11) 0.022(8) 0.016(7) 0.001(6) -0.006(7) 0.016(8)
C45 0.038(10) 0.056(11) 0.045(11) 0.016(9) -0.007(8) -0.026(9)
C46 0.045(11) 0.073(14) 0.027(9) 0.019(9) 0.013(8) -0.017(10)
C47 0.015(7) 0.006(6) 0.043(9) 0.003(6) 0.007(6) 0.004(5)
C48 0.026(8) 0.027(8) 0.021(7) -0.009(7) -0.007(6) 0.013(7)
C49 0.031(9) 0.044(10) 0.021(8) -0.002(7) 0.005(6) -0.005(8)
C50 0.032(9) 0.050(11) 0.035(9) -0.022(8) 0.020(7) -0.004(8)
C51 0.026(8) 0.022(8) 0.046(10) -0.019(7) 0.011(7) 0.005(7)
C52 0.044(10) 0.017(8) 0.034(9) -0.004(6) 0.015(7) 0.011(7)
O01 0.073(9) 0.070(9) 0.071(9) 0.000(3) 0.013(3) 0.000(3)
C01 0.063(12) 0.062(12) 0.062(12) 0.000(3) 0.012(4) 0.000(3)
C02 0.078(14) 0.077(14) 0.077(14) -0.001(3) 0.015(4) 0.001(3)
C03 0.13(2) 0.13(2) 0.13(2) -0.001(3) 0.024(6) 0.000(3)

loop_
_atom_type_symbol
_atom_type_description
_atom_type_scat_dispersion_real
_atom_type_scat_dispersion_imag
_atom_type_scat_source
C C 0.0033 0.0016 'International Tables Vol C Tables 4.2.6.8 and 6.1.1.4'
H H 0.0000 0.0000 'International Tables Vol C Tables 4.2.6.8 and 6.1.1.4'
O O 0.0106 0.0060 'International Tables Vol C Tables 4.2.6.8 and 6.1.1.4'
Cl Cl 0.1484 0.1585 'International Tables Vol C Tables 4.2.6.8 and 6.1.1.4'
P P 0.1023 0.0942 'International Tables Vol C Tables 4.2.6.8 and 6.1.1.4'
Pt Pt -1.7033 8.3905 'International Tables Vol C Tables 4.2.6.8 and 6.1.1.4'

loop_
_geom_angle_atom_site_label_1
_geom_angle_atom_site_label_2
_geom_angle_atom_site_label_3
_geom_angle
_geom_angle_site_symmetry_1
_geom_angle_site_symmetry_3
_geom_angle_publ_flag
C1 Pt1 P1 83.2(4) . . ?
C1 Pt1 Cl1 91.1(4) . . ?
P1 Pt1 Cl1 170.41(13) . . ?
C1 Pt1 Cl2 173.0(4) . . ?
P1 Pt1 Cl2 101.96(12) . . ?
Cl1 Pt1 Cl2 84.40(12) . . ?
C1 Pt1 Pt2 131.2(4) . . ?
P1 Pt1 Pt2 128.18(9) . . ?
Cl1 Pt1 Pt2 51.57(8) . . ?
Cl2 Pt1 Pt2 48.63(7) . . ?
C27 Pt2 P2 83.4(4) . . ?
C27 Pt2 Cl2 92.0(4) . . ?
P2 Pt2 Cl2 169.55(13) . . ?
C27 Pt2 Cl1 174.0(3) . . ?
P2 Pt2 Cl1 100.88(13) . . ?
Cl2 Pt2 Cl1 84.47(12) . . ?
C27 Pt2 Pt1 131.6(4) . . ?
P2 Pt2 Pt1 126.18(10) . . ?
Cl2 Pt2 Pt1 51.60(8) . . ?
Cl1 Pt2 Pt1 48.70(8) . . ?
C11 P1 C21 103.2(7) . . ?
C11 P1 C3 101.0(7) . . ?
C21 P1 C3 108.2(6) . . ?
C11 P1 Pt1 125.5(6) . . ?
C21 P1 Pt1 112.3(5) . . ?
C3 P1 Pt1 105.2(5) . . ?
C37 P2 C47 102.6(6) . . ?
C37 P2 C29 100.8(6) . . ?
C47 P2 C29 107.4(6) . . ?
C37 P2 Pt2 127.5(5) . . ?
C47 P2 Pt2 111.4(4) . . ?
C29 P2 Pt2 105.4(5) . . ?
Pt1 Cl1 Pt2 79.73(10) . . ?
Pt2 Cl2 Pt1 79.77(10) . . ?
C12 O1 C4 110.6(10) . . ?
C30 O2 C38 111.6(11) . . ?
C2 C1 C6 107.1(12) . . ?
C2 C1 Pt1 116.5(9) . . ?
C6 C1 Pt1 106.0(10) . . ?
C7 C2 C3 102.4(11) . . ?
C7 C2 C1 101.3(12) . . ?
C3 C2 C1 105.2(11) . . ?
C2 C3 C4 104.1(11) . . ?
C2 C3 P1 108.2(9) . . ?
C4 C3 P1 114.8(10) . . ?
O1 C4 C3 112.6(11) . . ?
O1 C4 C5 108.4(12) . . ?
C3 C4 C5 103.9(11) . . ?
C10 C5 C4 115.3(13) . . ?
C10 C5 C7 119.2(13) . . ?
C4 C5 C7 99.2(12) . . ?
C10 C5 C6 113.1(13) . . ?
C4 C5 C6 106.9(12) . . ?
C7 C5 C6 101.2(12) . . ?
C1 C6 C5 99.9(12) . . ?
C2 C7 C8 114.8(15) . . ?
C2 C7 C5 96.0(12) . . ?
C8 C7 C5 112.7(14) . . ?
C2 C7 C9 115.6(13) . . ?
C8 C7 C9 105.0(13) . . ?
C5 C7 C9 113.0(15) . . ?
C16 C11 C12 104.1(12) . . ?
C16 C11 P1 122.5(10) . . ?
C12 C11 P1 113.2(10) . . ?
O1 C12 C13 112.2(12) . . ?
O1 C12 C11 111.9(11) . . ?
C13 C12 C11 101.6(12) . . ?
C14 C13 C20 113.4(12) . . ?
C14 C13 C12 106.0(13) . . ?
C20 C13 C12 115.4(12) . . ?
C14 C13 C17 102.6(12) . . ?
C20 C13 C17 116.1(13) . . ?
C12 C13 C17 101.7(11) . . ?
C13 C14 C15 103.4(12) . . ?
C16 C15 C14 102.0(11) . . ?
C15 C16 C17 102.7(13) . . ?
C15 C16 C11 105.6(12) . . ?
C17 C16 C11 103.5(11) . . ?
C16 C17 C18 118.3(12) . . ?
C16 C17 C13 93.5(11) . . ?
C18 C17 C13 117.0(13) . . ?
C16 C17 C19 111.5(13) . . ?
C18 C17 C19 104.1(13) . . ?
C13 C17 C19 112.6(12) . . ?
C26 C21 C22 119.4(13) . . ?
C26 C21 P1 119.4(10) . . ?
C22 C21 P1 121.1(11) . . ?
C23 C22 C21 120.4(15) . . ?
C24 C23 C22 118.8(16) . . ?
C25 C24 C23 121.9(15) . . ?
C24 C25 C26 118.6(14) . . ?
C21 C26 C25 120.8(13) . . ?
C28 C27 C32 104.4(12) . . ?
C28 C27 Pt2 116.3(9) . . ?
C32 C27 Pt2 111.4(9) . . ?
C29 C28 C27 106.6(11) . . ?
C29 C28 C33 100.6(10) . . ?
C27 C28 C33 102.4(11) . . ?
C28 C29 C30 103.9(11) . . ?
C28 C29 P2 106.8(9) . . ?
C30 C29 P2 110.5(9) . . ?
O2 C30 C31 110.3(11) . . ?
O2 C30 C29 115.2(12) . . ?
C31 C30 C29 103.7(10) . . ?
C36 C31 C30 112.9(12) . . ?
C36 C31 C33 117.7(12) . . ?
C30 C31 C33 101.5(11) . . ?
C36 C31 C32 114.9(12) . . ?
C30 C31 C32 107.1(11) . . ?
C33 C31 C32 101.2(11) . . ?
C27 C32 C31 104.2(11) . . ?
C35 C33 C34 106.8(12) . . ?
C35 C33 C31 116.5(13) . . ?
C34 C33 C31 113.8(11) . . ?
C35 C33 C28 114.0(12) . . ?
C34 C33 C28 112.3(12) . . ?
C31 C33 C28 93.2(10) . . ?
C38 C37 C42 101.7(11) . . ?
C38 C37 P2 112.1(9) . . ?
C42 C37 P2 121.9(9) . . ?
O2 C38 C39 112.1(12) . . ?
O2 C38 C37 113.0(11) . . ?
C39 C38 C37 103.8(11) . . ?
C38 C39 C46 115.9(12) . . ?
C38 C39 C43 103.4(10) . . ?
C46 C39 C43 118.4(14) . . ?
C38 C39 C40 103.1(12) . . ?
C46 C39 C40 114.4(12) . . ?
C43 C39 C40 99.2(10) . . ?
C39 C40 C41 106.0(11) . . ?
C42 C41 C40 98.9(12) . . ?
C43 C42 C41 103.6(12) . . ?
C43 C42 C37 106.9(11) . . ?
C41 C42 C37 104.0(11) . . ?
C45 C43 C42 114.1(14) . . ?
C45 C43 C44 105.0(14) . . ?
C42 C43 C44 115.1(12) . . ?
C45 C43 C39 114.2(13) . . ?
C42 C43 C39 94.2(11) . . ?
C44 C43 C39 114.5(13) . . ?
C48 C47 C52 119.7(13) . . ?
C48 C47 P2 119.1(10) . . ?
C52 C47 P2 121.1(11) . . ?
C47 C48 C49 119.3(14) . . ?
C50 C49 C48 119.2(15) . . ?
C49 C50 C51 119.7(14) . . ?
C50 C51 C52 123.8(15) . . ?
C51 C52 C47 118.2(15) . . ?
O01 C02 C01 123(4) . . ?
O01 C02 C03 114(4) . . ?
C01 C02 C03 123(5) . . ?

loop_
_geom_bond_atom_site_label_1
_geom_bond_atom_site_label_2
_geom_bond_distance
_geom_bond_site_symmetry_2
_geom_bond_publ_flag
Pt1 C1 2.068(12) . ?
Pt1 P1 2.182(4) . ?
Pt1 Cl1 2.407(3) . ?
Pt1 Cl2 2.510(3) . ?
Pt1 Pt2 3.1521(7) . ?
Pt2 C27 2.046(14) . ?
Pt2 P2 2.180(4) . ?
Pt2 Cl2 2.404(3) . ?
Pt2 Cl1 2.509(3) . ?
P1 C11 1.811(15) . ?
P1 C21 1.819(14) . ?
P1 C3 1.823(14) . ?
P2 C37 1.804(15) . ?
P2 C47 1.819(15) . ?
P2 C29 1.848(13) . ?
O1 C12 1.435(16) . ?
O1 C4 1.469(17) . ?
O2 C30 1.413(17) . ?
O2 C38 1.423(17) . ?
C1 C2 1.534(18) . ?
C1 C6 1.55(2) . ?
C2 C7 1.52(2) . ?
C2 C3 1.53(2) . ?
C3 C4 1.540(19) . ?
C4 C5 1.54(2) . ?
C5 C10 1.53(2) . ?
C5 C7 1.56(2) . ?
C5 C6 1.64(2) . ?
C7 C8 1.55(2) . ?
C7 C9 1.58(2) . ?
C11 C16 1.55(2) . ?
C11 C12 1.560(19) . ?
C12 C13 1.53(2) . ?
C13 C14 1.52(2) . ?
C13 C20 1.53(2) . ?
C13 C17 1.58(2) . ?
C14 C15 1.58(2) . ?
C15 C16 1.50(2) . ?
C16 C17 1.52(2) . ?
C17 C18 1.52(2) . ?
C17 C19 1.58(2) . ?
C21 C26 1.371(19) . ?
C21 C22 1.40(2) . ?
C22 C23 1.40(2) . ?
C23 C24 1.38(2) . ?
C24 C25 1.38(2) . ?
C25 C26 1.41(2) . ?
C27 C28 1.53(2) . ?
C27 C32 1.54(2) . ?
C28 C29 1.527(19) . ?
C28 C33 1.612(19) . ?
C29 C30 1.572(18) . ?
C30 C31 1.54(2) . ?
C31 C36 1.484(19) . ?
C31 C33 1.557(18) . ?
C31 C32 1.56(2) . ?
C33 C35 1.51(2) . ?
C33 C34 1.529(19) . ?
C37 C38 1.570(19) . ?
C37 C42 1.58(2) . ?
C38 C39 1.55(2) . ?
C39 C46 1.56(2) . ?
C39 C43 1.57(2) . ?
C39 C40 1.58(2) . ?
C40 C41 1.59(2) . ?
C41 C42 1.543(19) . ?
C42 C43 1.53(2) . ?
C43 C45 1.53(2) . ?
C43 C44 1.55(2) . ?
C47 C48 1.36(2) . ?
C47 C52 1.428(19) . ?
C48 C49 1.47(2) . ?
C49 C50 1.36(3) . ?
C50 C51 1.36(2) . ?
C51 C52 1.36(2) . ?
O01 C02 1.31(5) . ?
C01 C02 1.520(5) . ?
C02 C03 1.520(5) . ?
